data_4027075
loop_
_publ_author_name
'Wim Van Rossom'
'Jef Caers'
'Koen Robeyns'
'Luc Van Meervelt'
'Wouter Maes'
'Wim Dehaen'

_publ_section_title
;
 (Thio)ureido Anion Receptors Based on a 1,3-Alternate
 Oxacalix[2]arene[2]pyrimidine Scaffold
;
_journal_name_full 'Journal of Organic Chemistry'
_journal_page_first 2791
_journal_page_last 2797
_journal_paper_doi 10.1021/jo300004p
_journal_volume 77
_journal_year 2012
_chemical_formula_moiety 'C24 H20 N4 O4 S2, C1 H1 Cl3'
_chemical_formula_sum 'C25 H21 Cl3 N4 O4 S2'
_chemical_formula_weight 611.93
_chemical_name_systematic
; 
 ? 
;
_space_group_IT_number 2
_symmetry_cell_setting triclinic
_symmetry_space_group_name_Hall '-P 1'
_symmetry_space_group_name_H-M 'P -1'
_atom_sites_solution_hydrogens geom
_atom_sites_solution_primary direct
_atom_sites_solution_secondary difmap
_audit_creation_method SHELXL-97
_cell_angle_alpha 116.859(5)
_cell_angle_beta 100.003(6)
_cell_angle_gamma 93.089(5)
_cell_formula_units_Z 2
_cell_length_a 10.7931(13)
_cell_length_b 11.7407(12)
_cell_length_c 12.4871(12)
_cell_measurement_reflns_used 1814
_cell_measurement_temperature 100(2)
_cell_measurement_theta_max 69.72
_cell_measurement_theta_min 4.07
_cell_volume 1374.3(3)
_computing_cell_refinement 'Bruker SAINT (SAINT, 1997)'
_computing_data_collection 'Bruker SMART (SMART, 1997)'
_computing_data_reduction 'Bruker SAINT (SAINT, 1997)'
_computing_molecular_graphics 'PLUTON (Spek, 2003)'
_computing_publication_material 'PLATON (Spek, 2003)'
_computing_structure_refinement 'SHELXL-97 (Sheldrick, 1997)'
_computing_structure_solution 'SHELXS-97 (Sheldrick, 1997)'
_diffrn_ambient_temperature 100(2)
_diffrn_measured_fraction_theta_full 0.961
_diffrn_measured_fraction_theta_max 0.936
_diffrn_measurement_device_type 'SMART 6000'
_diffrn_measurement_method '/w and /f scan'
_diffrn_radiation_monochromator 'crossed Goebel mirrors'
_diffrn_radiation_source 'fine-focus sealed tube'
_diffrn_radiation_type CuK\a
_diffrn_radiation_wavelength 1.54178
_diffrn_reflns_av_R_equivalents 0.0872
_diffrn_reflns_av_sigmaI/netI 0.0975
_diffrn_reflns_limit_h_max 13
_diffrn_reflns_limit_h_min -12
_diffrn_reflns_limit_k_max 14
_diffrn_reflns_limit_k_min -14
_diffrn_reflns_limit_l_max 14
_diffrn_reflns_limit_l_min -14
_diffrn_reflns_number 12469
_diffrn_reflns_theta_full 67.70
_diffrn_reflns_theta_max 69.72
_diffrn_reflns_theta_min 4.07
_diffrn_standards_number 0
_exptl_absorpt_coefficient_mu 4.778
_exptl_absorpt_correction_T_max 0.385
_exptl_absorpt_correction_T_min 0.163
_exptl_absorpt_correction_type multi-scan
_exptl_absorpt_process_details 'Bruker SADABS (SADABS, 1997)'
_exptl_crystal_colour transparent
_exptl_crystal_density_diffrn 1.479
_exptl_crystal_description block
_exptl_crystal_F_000 628
_exptl_crystal_size_max 0.35
_exptl_crystal_size_mid 0.25
_exptl_crystal_size_min 0.20
_refine_diff_density_max 0.787
_refine_diff_density_min -0.487
_refine_diff_density_rms 0.118
_refine_ls_extinction_method none
_refine_ls_goodness_of_fit_ref 1.013
_refine_ls_hydrogen_treatment constr
_refine_ls_matrix_type full
_refine_ls_number_parameters 375
_refine_ls_number_reflns 4861
_refine_ls_number_restraints 110
_refine_ls_restrained_S_all 1.010
_refine_ls_R_factor_all 0.1067
_refine_ls_R_factor_gt 0.0663
_refine_ls_shift/su_max 0.001
_refine_ls_shift/su_mean 0.000
_refine_ls_structure_factor_coef Fsqd
_refine_ls_weighting_details 'calc w=1/[\s^2^(Fo^2^)+(0.1011P)^2^+0.1644P] where P=(Fo^2^+2Fc^2^)/3'
_refine_ls_weighting_scheme calc
_refine_ls_wR_factor_gt 0.1585
_refine_ls_wR_factor_ref 0.1810
_reflns_number_gt 3285
_reflns_number_total 4861
_reflns_threshold_expression >2sigma(I)
_cod_data_source_file jo300004p_si_002.cif
_cod_data_source_block wim53
_cod_database_code 4027075

loop_
_symmetry_equiv_pos_as_xyz
'x, y, z'
'-x, -y, -z'

loop_
_atom_site_label
_atom_site_type_symbol
_atom_site_fract_x
_atom_site_fract_y
_atom_site_fract_z
_atom_site_U_iso_or_equiv
_atom_site_adp_type
_atom_site_occupancy
_atom_site_symmetry_multiplicity
_atom_site_calc_flag
_atom_site_refinement_flags
_atom_site_disorder_assembly
_atom_site_disorder_group
S1 S 1.10745(10) 0.92394(8) 1.32922(7) 0.0251(2) Uani 1 1 d U . .
C2 C 1.0348(4) 0.8898(3) 1.1793(3) 0.0169(6) Uani 1 1 d U . .
N3 N 1.0868(3) 0.8154(2) 1.0855(2) 0.0160(6) Uani 1 1 d U . .
C4 C 1.0222(3) 0.7951(3) 0.9733(3) 0.0152(6) Uani 1 1 d U . .
C5 C 0.9132(3) 0.8457(3) 0.9551(3) 0.0163(6) Uani 1 1 d U . .
H5 H 0.8698 0.8308 0.8759 0.020 Uiso 1 1 calc R . .
C6 C 0.8710(3) 0.9208(3) 1.0622(3) 0.0169(7) Uani 1 1 d U . .
N7 N 0.9297(3) 0.9425(3) 1.1736(2) 0.0181(6) Uani 1 1 d U . .
O8 O 0.7675(3) 0.9820(2) 1.0635(2) 0.0228(5) Uani 1 1 d U . .
C9 C 0.6698(3) 0.9356(3) 0.9592(3) 0.0173(7) Uani 1 1 d U . .
C10 C 0.6132(3) 0.8064(3) 0.9006(3) 0.0177(7) Uani 1 1 d U . .
H10 H 0.6451 0.7462 0.9256 0.021 Uiso 1 1 calc R . .
C11 C 0.5081(3) 0.7700(3) 0.8042(3) 0.0167(6) Uani 1 1 d U . .
C12 C 0.4580(3) 0.8564(3) 0.7677(3) 0.0172(6) Uani 1 1 d U . .
H12 H 0.3857 0.8282 0.7015 0.021 Uiso 1 1 calc R . .
C13 C 0.5154(3) 0.9857(3) 0.8296(3) 0.0189(7) Uani 1 1 d U . .
C14 C 0.6217(4) 1.0244(3) 0.9243(3) 0.0189(7) Uani 1 1 d U . .
H14 H 0.6620 1.1117 0.9656 0.023 Uiso 1 1 calc R . .
C15 C 0.4583(4) 1.0802(4) 0.7916(3) 0.0301(8) Uani 1 1 d U . .
H15A H 0.4776 1.0653 0.7129 0.045 Uiso 1 1 calc R . .
H15B H 0.4944 1.1686 0.8547 0.045 Uiso 1 1 calc R . .
H15C H 0.3659 1.0678 0.7827 0.045 Uiso 1 1 calc R . .
C16 C 1.2394(4) 0.8372(4) 1.3074(3) 0.0321(9) Uani 1 1 d U . .
H16A H 1.2083 0.7442 1.2625 0.048 Uiso 1 1 calc R . .
H16B H 1.2932 0.8587 1.3877 0.048 Uiso 1 1 calc R . .
H16C H 1.2891 0.8610 1.2600 0.048 Uiso 1 1 calc R . .
O17 O 0.4433(2) 0.6433(2) 0.7467(2) 0.0202(5) Uani 1 1 d U . .
S18 S 0.41222(10) 0.17200(8) 0.52725(8) 0.0251(2) Uani 1 1 d U . .
C19 C 0.4880(4) 0.3289(3) 0.5755(3) 0.0177(7) Uani 1 1 d U . .
N20 N 0.4366(3) 0.4297(2) 0.6455(2) 0.0166(6) Uani 1 1 d U . .
C21 C 0.5008(3) 0.5453(3) 0.6783(3) 0.0168(7) Uani 1 1 d U . .
C22 C 0.6117(4) 0.5615(3) 0.6428(3) 0.0178(7) Uani 1 1 d U . .
H22 H 0.6561 0.6443 0.6668 0.021 Uiso 1 1 calc R . .
C23 C 0.6542(3) 0.4472(3) 0.5689(3) 0.0151(6) Uani 1 1 d U . .
N24 N 0.5942(3) 0.3302(2) 0.5354(2) 0.0176(6) Uani 1 1 d U . .
O25 O 0.7584(3) 0.4450(2) 0.5214(2) 0.0204(5) Uani 1 1 d U . .
C26 C 0.8560(3) 0.5489(3) 0.5844(3) 0.0162(6) Uani 1 1 d U . .
C27 C 0.9135(3) 0.5849(3) 0.7054(3) 0.0182(7) Uani 1 1 d U . .
H27 H 0.8834 0.5441 0.7485 0.022 Uiso 1 1 calc R . .
C28 C 1.0169(3) 0.6829(3) 0.7610(3) 0.0177(7) Uani 1 1 d U . .
C29 C 1.0638(4) 0.7421(3) 0.6991(3) 0.0190(7) Uani 1 1 d U . .
H29 H 1.1360 0.8076 0.7391 0.023 Uiso 1 1 calc R . .
C30 C 1.0035(4) 0.7040(3) 0.5770(3) 0.0200(7) Uani 1 1 d U . .
C31 C 0.8989(3) 0.6074(3) 0.5201(3) 0.0184(7) Uani 1 1 d U . .
H31 H 0.8567 0.5813 0.4374 0.022 Uiso 1 1 calc R . .
C32 C 1.0550(4) 0.7682(3) 0.5101(3) 0.0267(8) Uani 1 1 d U . .
H32A H 1.0277 0.7119 0.4211 0.040 Uiso 1 1 calc R . .
H32B H 1.1482 0.7842 0.5340 0.040 Uiso 1 1 calc R . .
H32C H 1.0227 0.8505 0.5317 0.040 Uiso 1 1 calc R . .
O33 O 1.0801(2) 0.7205(2) 0.8834(2) 0.0198(5) Uani 1 1 d U . .
C34 C 0.2883(4) 0.2032(3) 0.6118(3) 0.0264(8) Uani 1 1 d U . .
H34A H 0.3243 0.2648 0.6984 0.040 Uiso 1 1 calc R . .
H34B H 0.2502 0.1223 0.6060 0.040 Uiso 1 1 calc R . .
H34C H 0.2228 0.2394 0.5772 0.040 Uiso 1 1 calc R . .
C41 C 0.2191(4) 0.5371(3) 0.9861(3) 0.0282(8) Uani 1 1 d DU . .
H41 H 0.1791 0.6169 1.0235 0.034 Uiso 1 1 calc R A 1
Cl42 Cl 0.3285(4) 0.5636(3) 0.9122(4) 0.0585(10) Uani 0.439(4) 1 d PDU B 1
Cl43 Cl 0.0950(4) 0.4048(3) 0.8713(3) 0.0506(10) Uani 0.439(4) 1 d PDU B 1
Cl44 Cl 0.2792(3) 0.4971(3) 1.1005(3) 0.0416(7) Uani 0.439(4) 1 d PDU B 1
Cl45 Cl 0.3247(4) 0.5269(3) 1.1079(2) 0.0749(11) Uani 0.561(4) 1 d PDU B 2
Cl46 Cl 0.1050(5) 0.4076(4) 0.9061(5) 0.0944(15) Uani 0.561(4) 1 d PDU B 2
Cl47 Cl 0.3154(3) 0.5555(3) 0.8934(3) 0.0385(6) Uani 0.561(4) 1 d PDU B 2

loop_
_atom_site_aniso_label
_atom_site_aniso_U_11
_atom_site_aniso_U_22
_atom_site_aniso_U_33
_atom_site_aniso_U_23
_atom_site_aniso_U_13
_atom_site_aniso_U_12
S1 0.0358(5) 0.0293(4) 0.0096(3) 0.0087(3) 0.0027(3) 0.0130(4)
C2 0.0267(16) 0.0163(13) 0.0110(11) 0.0088(10) 0.0051(11) 0.0049(12)
N3 0.0232(14) 0.0158(11) 0.0136(10) 0.0099(9) 0.0054(9) 0.0067(10)
C4 0.0224(16) 0.0140(12) 0.0105(11) 0.0059(10) 0.0062(11) 0.0033(12)
C5 0.0233(16) 0.0154(13) 0.0092(12) 0.0050(10) 0.0021(11) 0.0060(12)
C6 0.0218(16) 0.0115(13) 0.0135(13) 0.0032(10) 0.0014(11) 0.0058(12)
N7 0.0278(15) 0.0167(12) 0.0076(10) 0.0035(9) 0.0040(10) 0.0065(11)
O8 0.0280(13) 0.0199(11) 0.0131(10) 0.0019(8) 0.0010(9) 0.0118(10)
C9 0.0236(16) 0.0179(13) 0.0109(12) 0.0054(10) 0.0069(10) 0.0112(12)
C10 0.0281(17) 0.0151(12) 0.0113(12) 0.0054(10) 0.0081(11) 0.0113(12)
C11 0.0232(16) 0.0158(12) 0.0127(12) 0.0055(10) 0.0098(11) 0.0075(12)
C12 0.0215(16) 0.0235(12) 0.0088(12) 0.0082(10) 0.0050(11) 0.0109(12)
C13 0.0266(16) 0.0238(13) 0.0167(13) 0.0145(11) 0.0127(11) 0.0137(13)
C14 0.0281(17) 0.0151(12) 0.0190(13) 0.0107(11) 0.0098(11) 0.0069(12)
C15 0.042(2) 0.0329(15) 0.0300(16) 0.0245(13) 0.0119(15) 0.0173(16)
C16 0.042(2) 0.0371(19) 0.0146(15) 0.0105(14) 0.0018(14) 0.0184(17)
O17 0.0244(12) 0.0145(9) 0.0186(10) 0.0034(8) 0.0095(9) 0.0045(9)
S18 0.0375(5) 0.0153(3) 0.0217(4) 0.0083(3) 0.0061(3) 0.0036(3)
C19 0.0269(17) 0.0161(12) 0.0113(12) 0.0091(10) -0.0006(11) 0.0049(12)
N20 0.0239(14) 0.0146(10) 0.0103(11) 0.0054(9) 0.0026(10) 0.0045(10)
C21 0.0244(16) 0.0166(12) 0.0064(12) 0.0034(10) 0.0003(11) 0.0065(12)
C22 0.0285(16) 0.0163(12) 0.0098(12) 0.0063(10) 0.0056(11) 0.0083(12)
C23 0.0207(15) 0.0184(13) 0.0062(12) 0.0065(10) -0.0005(11) 0.0058(11)
N24 0.0299(15) 0.0144(11) 0.0069(10) 0.0041(9) 0.0016(10) 0.0075(10)
O25 0.0296(13) 0.0192(10) 0.0116(9) 0.0047(8) 0.0084(9) 0.0084(9)
C26 0.0204(15) 0.0154(13) 0.0131(12) 0.0047(10) 0.0079(11) 0.0098(11)
C27 0.0251(16) 0.0214(14) 0.0125(12) 0.0093(11) 0.0093(11) 0.0097(12)
C28 0.0258(16) 0.0180(13) 0.0113(12) 0.0069(10) 0.0065(11) 0.0105(12)
C29 0.0241(17) 0.0153(13) 0.0168(12) 0.0052(11) 0.0082(12) 0.0074(12)
C30 0.0289(17) 0.0206(14) 0.0179(13) 0.0118(11) 0.0120(12) 0.0148(12)
C31 0.0314(17) 0.0190(13) 0.0086(12) 0.0065(10) 0.0105(11) 0.0150(12)
C32 0.039(2) 0.0290(16) 0.0235(14) 0.0180(12) 0.0149(14) 0.0137(15)
O33 0.0238(12) 0.0234(10) 0.0120(9) 0.0073(8) 0.0050(8) 0.0091(9)
C34 0.0301(19) 0.0263(16) 0.0270(16) 0.0170(13) 0.0037(14) 0.0043(15)
C41 0.047(2) 0.0250(15) 0.0242(14) 0.0160(12) 0.0206(13) 0.0142(14)
Cl42 0.080(2) 0.0467(13) 0.0782(16) 0.0405(12) 0.0550(15) 0.0166(16)
Cl43 0.069(2) 0.0328(13) 0.0382(13) 0.0124(10) -0.0004(12) -0.0062(13)
Cl44 0.0708(17) 0.0417(11) 0.0337(10) 0.0290(8) 0.0244(10) 0.0315(12)
Cl45 0.142(3) 0.0739(15) 0.0361(10) 0.0379(10) 0.0335(13) 0.0786(17)
Cl46 0.083(3) 0.0632(16) 0.151(4) 0.0639(19) 0.027(2) -0.0114(17)
Cl47 0.0369(11) 0.0607(14) 0.0422(10) 0.0364(9) 0.0267(9) 0.0273(10)

loop_
_atom_type_symbol
_atom_type_description
_atom_type_scat_dispersion_real
_atom_type_scat_dispersion_imag
_atom_type_scat_source
C C 0.0181 0.0091 'International Tables Vol C Tables 4.2.6.8 and 6.1.1.4'
H H 0.0000 0.0000 'International Tables Vol C Tables 4.2.6.8 and 6.1.1.4'
N N 0.0311 0.0180 'International Tables Vol C Tables 4.2.6.8 and 6.1.1.4'
O O 0.0492 0.0322 'International Tables Vol C Tables 4.2.6.8 and 6.1.1.4'
S S 0.3331 0.5567 'International Tables Vol C Tables 4.2.6.8 and 6.1.1.4'
Cl Cl 0.3639 0.7018 'International Tables Vol C Tables 4.2.6.8 and 6.1.1.4'

loop_
_geom_angle_atom_site_label_1
_geom_angle_atom_site_label_2
_geom_angle_atom_site_label_3
_geom_angle
C2 S1 C16 102.88(17)
N7 C2 N3 127.7(3)
N7 C2 S1 113.0(2)
N3 C2 S1 119.3(3)
C2 N3 C4 114.2(3)
O33 C4 N3 111.1(3)
O33 C4 C5 125.0(3)
N3 C4 C5 123.9(3)
C4 C5 C6 114.9(3)
C4 C5 H5 122.5
C6 C5 H5 122.5
N7 C6 O8 112.7(3)
N7 C6 C5 123.5(3)
O8 C6 C5 123.7(3)
C6 N7 C2 115.7(3)
C6 O8 C9 120.2(3)
O8 C9 C14 117.8(3)
O8 C9 C10 120.1(3)
C14 C9 C10 121.6(3)
C11 C10 C9 116.8(3)
C11 C10 H10 121.6
C9 C10 H10 121.6
C12 C11 C10 122.7(3)
C12 C11 O17 117.9(3)
C10 C11 O17 119.2(3)
C11 C12 C13 119.1(3)
C11 C12 H12 120.5
C13 C12 H12 120.5
C14 C13 C12 119.6(3)
C14 C13 C15 121.6(3)
C12 C13 C15 118.8(3)
C13 C14 C9 120.1(3)
C13 C14 H14 120.0
C9 C14 H14 120.0
C13 C15 H15A 109.5
C13 C15 H15B 109.5
H15A C15 H15B 109.5
C13 C15 H15C 109.5
H15A C15 H15C 109.5
H15B C15 H15C 109.5
S1 C16 H16A 109.5
S1 C16 H16B 109.5
H16A C16 H16B 109.5
S1 C16 H16C 109.5
H16A C16 H16C 109.5
H16B C16 H16C 109.5
C21 O17 C11 119.3(3)
C19 S18 C34 101.96(17)
N24 C19 N20 127.9(3)
N24 C19 S18 113.0(2)
N20 C19 S18 119.2(3)
C19 N20 C21 115.1(3)
N20 C21 O17 112.5(3)
N20 C21 C22 123.4(3)
O17 C21 C22 124.0(3)
C21 C22 C23 115.2(3)
C21 C22 H22 122.4
C23 C22 H22 122.4
N24 C23 O25 113.5(3)
N24 C23 C22 123.3(3)
O25 C23 C22 123.2(3)
C19 N24 C23 115.0(3)
C23 O25 C26 118.7(2)
C27 C26 C31 122.1(3)
C27 C26 O25 119.6(3)
C31 C26 O25 118.1(3)
C26 C27 C28 117.2(3)
C26 C27 H27 121.4
C28 C27 H27 121.4
C29 C28 C27 122.3(3)
C29 C28 O33 118.5(3)
C27 C28 O33 119.1(3)
C28 C29 C30 119.2(3)
C28 C29 H29 120.4
C30 C29 H29 120.4
C31 C30 C29 119.5(3)
C31 C30 C32 121.6(3)
C29 C30 C32 119.0(3)
C30 C31 C26 119.7(3)
C30 C31 H31 120.2
C26 C31 H31 120.2
C30 C32 H32A 109.5
C30 C32 H32B 109.5
H32A C32 H32B 109.5
C30 C32 H32C 109.5
H32A C32 H32C 109.5
H32B C32 H32C 109.5
C4 O33 C28 116.9(3)
S18 C34 H34A 109.5
S18 C34 H34B 109.5
H34A C34 H34B 109.5
S18 C34 H34C 109.5
H34A C34 H34C 109.5
H34B C34 H34C 109.5
Cl46 C41 Cl42 118.5(3)
Cl46 C41 Cl44 96.0(3)
Cl42 C41 Cl44 115.2(3)
Cl46 C41 Cl47 112.2(3)
Cl44 C41 Cl47 121.2(3)
Cl46 C41 Cl45 112.3(3)
Cl42 C41 Cl45 99.4(3)
Cl47 C41 Cl45 106.0(3)
Cl42 C41 Cl43 108.3(3)
Cl44 C41 Cl43 107.9(2)
Cl47 C41 Cl43 101.6(2)
Cl45 C41 Cl43 123.4(3)
Cl46 C41 H41 109.6
Cl42 C41 H41 108.4
Cl44 C41 H41 108.4
Cl47 C41 H41 108.6
Cl45 C41 H41 107.9
Cl43 C41 H41 108.4

loop_
_geom_bond_atom_site_label_1
_geom_bond_atom_site_label_2
_geom_bond_distance
S1 C2 1.749(3)
S1 C16 1.783(4)
C2 N7 1.327(5)
C2 N3 1.344(4)
N3 C4 1.358(4)
C4 O33 1.354(4)
C4 C5 1.376(5)
C5 C6 1.401(5)
C5 H5 0.9500
C6 N7 1.327(4)
C6 O8 1.359(4)
O8 C9 1.387(4)
C9 C14 1.392(5)
C9 C10 1.398(5)
C10 C11 1.388(5)
C10 H10 0.9500
C11 C12 1.385(5)
C11 O17 1.403(4)
C12 C13 1.400(5)
C12 H12 0.9500
C13 C14 1.381(5)
C13 C15 1.510(5)
C14 H14 0.9500
C15 H15A 0.9800
C15 H15B 0.9800
C15 H15C 0.9800
C16 H16A 0.9800
C16 H16B 0.9800
C16 H16C 0.9800
O17 C21 1.346(4)
S18 C19 1.757(3)
S18 C34 1.798(4)
C19 N24 1.331(5)
C19 N20 1.333(4)
N20 C21 1.337(4)
C21 C22 1.379(5)
C22 C23 1.398(5)
C22 H22 0.9500
C23 N24 1.331(4)
C23 O25 1.356(4)
O25 C26 1.388(4)
C26 C27 1.384(5)
C26 C31 1.387(5)
C27 C28 1.386(5)
C27 H27 0.9500
C28 C29 1.385(5)
C28 O33 1.410(4)
C29 C30 1.399(5)
C29 H29 0.9500
C30 C31 1.386(5)
C30 C32 1.504(5)
C31 H31 0.9500
C32 H32A 0.9800
C32 H32B 0.9800
C32 H32C 0.9800
C34 H34A 0.9800
C34 H34B 0.9800
C34 H34C 0.9800
C41 Cl46 1.681(5)
C41 Cl42 1.715(6)
C41 Cl44 1.732(5)
C41 Cl47 1.757(5)
C41 Cl45 1.791(5)
C41 Cl43 1.833(5)
C41 H41 1.0000

loop_
_geom_torsion_atom_site_label_1
_geom_torsion_atom_site_label_2
_geom_torsion_atom_site_label_3
_geom_torsion_atom_site_label_4
_geom_torsion
C16 S1 C2 N7 177.8(3)
C16 S1 C2 N3 -1.3(3)
N7 C2 N3 C4 0.8(5)
S1 C2 N3 C4 179.8(2)
C2 N3 C4 O33 179.5(3)
C2 N3 C4 C5 0.3(5)
O33 C4 C5 C6 -179.6(3)
N3 C4 C5 C6 -0.5(5)
C4 C5 C6 N7 -0.3(5)
C4 C5 C6 O8 178.0(3)
O8 C6 N7 C2 -177.3(3)
C5 C6 N7 C2 1.2(5)
N3 C2 N7 C6 -1.5(5)
S1 C2 N7 C6 179.4(2)
N7 C6 O8 C9 -155.9(3)
C5 C6 O8 C9 25.6(5)
C6 O8 C9 C14 -134.4(3)
C6 O8 C9 C10 52.8(5)
O8 C9 C10 C11 173.9(3)
C14 C9 C10 C11 1.3(5)
C9 C10 C11 C12 -1.5(5)
C9 C10 C11 O17 -176.5(3)
C10 C11 C12 C13 0.3(5)
O17 C11 C12 C13 175.4(3)
C11 C12 C13 C14 1.0(5)
C11 C12 C13 C15 -178.4(3)
C12 C13 C14 C9 -1.2(5)
C15 C13 C14 C9 178.2(3)
O8 C9 C14 C13 -172.8(3)
C10 C9 C14 C13 0.0(5)
C12 C11 O17 C21 116.1(4)
C10 C11 O17 C21 -68.7(4)
C34 S18 C19 N24 172.5(2)
C34 S18 C19 N20 -7.2(3)
N24 C19 N20 C21 0.1(5)
S18 C19 N20 C21 179.7(2)
C19 N20 C21 O17 178.7(3)
C19 N20 C21 C22 0.5(5)
C11 O17 C21 N20 170.2(3)
C11 O17 C21 C22 -11.6(5)
N20 C21 C22 C23 -0.1(5)
O17 C21 C22 C23 -178.2(3)
C21 C22 C23 N24 -0.8(5)
C21 C22 C23 O25 177.1(3)
N20 C19 N24 C23 -0.9(5)
S18 C19 N24 C23 179.4(2)
O25 C23 N24 C19 -176.8(3)
C22 C23 N24 C19 1.3(5)
N24 C23 O25 C26 -153.5(3)
C22 C23 O25 C26 28.4(4)
C23 O25 C26 C27 56.9(4)
C23 O25 C26 C31 -127.8(3)
C31 C26 C27 C28 0.1(5)
O25 C26 C27 C28 175.2(3)
C26 C27 C28 C29 -1.2(5)
C26 C27 C28 O33 -178.6(3)
C27 C28 C29 C30 1.5(5)
O33 C28 C29 C30 178.8(3)
C28 C29 C30 C31 -0.5(5)
C28 C29 C30 C32 -179.8(3)
C29 C30 C31 C26 -0.5(5)
C32 C30 C31 C26 178.7(3)
C27 C26 C31 C30 0.8(5)
O25 C26 C31 C30 -174.4(3)
N3 C4 O33 C28 174.8(3)
C5 C4 O33 C28 -6.0(5)
C29 C28 O33 C4 105.9(4)
C27 C28 O33 C4 -76.7(4)
